data_4515461
loop_
_publ_author_name
'van der Puyl, Vincent A.'
'Derosa, Joseph'
'Engle, Keary M.'

_publ_section_title
;
 Directed, Nickel-Catalyzed Umpolung 1,2-Carboamination of Alkenyl
 Carbonyl Compounds
;
_journal_issue 1
_journal_name_full 'ACS Catalysis'
_journal_page_first 224
_journal_paper_doi 10.1021/acscatal.8b04516
_journal_volume 9
_journal_year 2018
_chemical_formula_moiety 'C20 H27 N3 O2'
_chemical_formula_sum 'C20 H27 N3 O2'
_chemical_formula_weight 341.44
_space_group_crystal_system triclinic
_space_group_IT_number 2
_space_group_name_Hall '-P 1'
_space_group_name_H-M_alt 'P -1'
_atom_sites_solution_hydrogens mixed
_atom_sites_solution_primary direct
_audit_creation_date 2018-04-13
_audit_creation_method
;
Olex2 1.2-beta
(compiled 2018.04.03 svn.r3497 for OlexSys, GUI svn.r5486)
;
_cell_angle_alpha 81.081(4)
_cell_angle_beta 81.652(4)
_cell_angle_gamma 73.770(3)
_cell_formula_units_Z 4
_cell_length_a 9.4368(7)
_cell_length_b 11.2965(7)
_cell_length_c 18.1549(11)
_cell_measurement_reflns_used 5549
_cell_measurement_temperature 100
_cell_measurement_theta_max 68.338
_cell_measurement_theta_min 4.533
_cell_volume 1825.2(2)
_computing_cell_refinement 'SAINT V8.38A (Bruker, 2017)'
_computing_data_collection 'APEX2 v2013.6-2 (Bruker, 2013)'
_computing_data_reduction 'SAINT V8.38A (Bruker, 2017)'
_computing_molecular_graphics 'Olex2 (Dolomanov et al., 2009)'
_computing_publication_material 'Olex2 (Dolomanov et al., 2009)'
_computing_structure_refinement 'XL (Sheldrick, 2008)'
_computing_structure_solution 'ShelXS (Sheldrick, 2008)'
_diffrn_ambient_temperature 100.0
_diffrn_detector 'Bruker APEX-II CCD'
_diffrn_detector_area_resol_mean 7.9
_diffrn_detector_type 'CCD Area Detector'
_diffrn_measured_fraction_theta_full 0.979
_diffrn_measured_fraction_theta_max 0.974
_diffrn_measurement_device 'Kappa Four-Circle Diffractometer'
_diffrn_measurement_device_type '?Bruker Pt135'
_diffrn_measurement_method '\f and \w scans'
_diffrn_radiation_monochromator 'Double Bounce Multilayer Mirrors'
_diffrn_radiation_probe x-ray
_diffrn_radiation_type CuK\a
_diffrn_radiation_wavelength 1.54178
_diffrn_reflns_av_R_equivalents 0.1296
_diffrn_reflns_av_unetI/netI 0.0866
_diffrn_reflns_Laue_measured_fraction_full 0.979
_diffrn_reflns_Laue_measured_fraction_max 0.974
_diffrn_reflns_limit_h_max 11
_diffrn_reflns_limit_h_min -10
_diffrn_reflns_limit_k_max 13
_diffrn_reflns_limit_k_min -13
_diffrn_reflns_limit_l_max 21
_diffrn_reflns_limit_l_min -21
_diffrn_reflns_number 23733
_diffrn_reflns_point_group_measured_fraction_full 0.979
_diffrn_reflns_point_group_measured_fraction_max 0.974
_diffrn_reflns_theta_full 67.679
_diffrn_reflns_theta_max 68.554
_diffrn_reflns_theta_min 2.478
_diffrn_source 'Micro Focus Rotating Anode'
_diffrn_source_type 'Bruker TXS'
_diffrn_standards_number 0
_exptl_absorpt_coefficient_mu 0.645
_exptl_absorpt_correction_T_max 0.7531
_exptl_absorpt_correction_T_min 0.6436
_exptl_absorpt_correction_type multi-scan
_exptl_absorpt_process_details
'SADABS-2016/2 (Bruker,2016/2) was used for absorption correction. wR2(int) was 0.0943 before and 0.0742 after correction. The Ratio of minimum to maximum transmission is 0.8546. The \l/2 correction factor is Not present.'
_exptl_crystal_colour colourless
_exptl_crystal_colour_primary colourless
_exptl_crystal_density_diffrn 1.243
_exptl_crystal_description plate
_exptl_crystal_F_000 736
_exptl_crystal_size_max 0.23
_exptl_crystal_size_mid 0.2
_exptl_crystal_size_min 0.04
_refine_diff_density_max 0.373
_refine_diff_density_min -0.269
_refine_diff_density_rms 0.058
_refine_ls_extinction_method none
_refine_ls_goodness_of_fit_ref 1.023
_refine_ls_hydrogen_treatment constr
_refine_ls_matrix_type full
_refine_ls_number_parameters 511
_refine_ls_number_reflns 6550
_refine_ls_number_restraints 0
_refine_ls_restrained_S_all 1.023
_refine_ls_R_factor_all 0.1175
_refine_ls_R_factor_gt 0.0668
_refine_ls_shift/su_max 0.000
_refine_ls_shift/su_mean 0.000
_refine_ls_structure_factor_coef Fsqd
_refine_ls_weighting_details 'w=1/[\s^2^(Fo^2^)+(0.0458P)^2^+1.7267P] where P=(Fo^2^+2Fc^2^)/3'
_refine_ls_weighting_scheme calc
_refine_ls_wR_factor_gt 0.1338
_refine_ls_wR_factor_ref 0.1557
_reflns_Friedel_coverage 0.000
_reflns_number_gt 4075
_reflns_number_total 6550
_reflns_threshold_expression 'I > 2\s(I)'
_cod_data_source_file cs8b04516_si_003.cif
_cod_data_source_block engle110_0m_a
_cod_depositor_comments
;
The following automatic conversions were performed:

data item '_diffrn_radiation_probe' value 'X-ray' was changed to
'x-ray' in accordance with the
/home/data/users/saulius/crontab/automatic-downloads/current/ACS/lib/dictionaries/cif_core.dic
dictionary named 'cif_core.dic' version 2.4.2 last updated on
2011-04-26.

Automatic conversion script
Id: cif_fix_values 6909 2019-04-08 15:41:33Z antanas 
;
_cod_database_code 4515461
_shelx_shelxl_version_number 2016/6
_shelx_space_group_comment
;
The symmetry employed for this shelxl refinement is uniquely defined
by the following loop, which should always be used as a source of
symmetry information in preference to the above space-group names.
They are only intended as comments.
;
_shelx_estimated_absorpt_t_max 0.975
_shelx_estimated_absorpt_t_min 0.866
_olex2_refinement_description
;
1. Fixed Uiso
 At 1.2 times of:
  All C(H) groups, All C(H,H) groups, All N(H) groups
 At 1.5 times of:
  All C(H,H,H) groups
2. Uiso/Uaniso restraints and constraints
Uanis(N5) = Uanis(N5A)
Uanis(N5) = Uanis(C29)
3. Rigid body (RIGU) restrains
 N5A, N5
 with sigma for 1-2 distances of 0.001 and sigma for 1-3 distances of 0.001
4. Others
 Sof(H31A)=Sof(C30)=Sof(H30C)=Sof(H30D)=1-FVAR(1)
 Sof(H31)=Sof(C30')=Sof(H30A)=Sof(H30B)=FVAR(1)
 Sof(C29A)=1-FVAR(2)
 Sof(C29)=FVAR(2)
 Sof(N5A)=Sof(H5A)=1-FVAR(3)
 Sof(N5)=Sof(H5)=FVAR(3)
 Fixed Sof: H36(0.5) H36A(0.5) O6(0.5) O8(0.5) C0AA(0.5) H0AA(0.5) H0AB(0.5)
 H0AC(0.5) C3AA(0.5) H3AA(0.5) H3AB(0.5) C2AA(0.5) H2AA(0.5) H2AB(0.5)
 H2AC(0.5) C4AA(0.5) H4AA(0.5) H4AB(0.5) H4AC(0.5) C1AA(0.5) H1AA(0.5)
 H1AB(0.5) C5AA(0.5) H5AA(0.5) H5AB(0.5) H5AC(0.5)
5.a Riding coordinates:
 N5(H5), N5A(H5A)
5.b Ternary CH refined with riding coordinates:
 C12(H12), C17(H17), C31(H31), C31(H31A), C36(H36), C36(H36A)
5.c Secondary CH2 refined with riding coordinates:
 C11(H11A,H11B), C13(H13A,H13B), C14(H14A,H14B), C15(H15A,H15B), C16(H16A,
 H16B), C19(H19A,H19B), C32(H32A,H32B), C33(H33A,H33B), C34(H34A,H34B),
 C35(H35A,H35B), C30'(H30A,H30B), C30(H30C,H30D), C3AA(H3AA,H3AB), C1AA(H1AA,
 H1AB)
5.d Aromatic/amide H refined with riding coordinates:
 N2(H2), C1(H1), C2(H2A), C3(H3), C5(H5B), C6(H6), C7(H7), C21(H21), C22(H22),
 C23(H23), C25(H25), C26(H26), C27(H27)
5.e Idealised Me refined as rotating group:
 C18(H18A,H18B,H18C), C20(H20A,H20B,H20C), C0AA(H0AA,H0AB,H0AC), C2AA(H2AA,
 H2AB,H2AC), C4AA(H4AA,H4AB,H4AC), C5AA(H5AA,H5AB,H5AC)
;
_olex2_submission_special_instructions 'No special instructions were received'

loop_
_space_group_symop_operation_xyz
'x, y, z'
'-x, -y, -z'

loop_
_atom_site_label
_atom_site_type_symbol
_atom_site_fract_x
_atom_site_fract_y
_atom_site_fract_z
_atom_site_U_iso_or_equiv
_atom_site_adp_type
_atom_site_occupancy
_atom_site_site_symmetry_order
_atom_site_calc_flag
_atom_site_refinement_flags_posn
_atom_site_refinement_flags_adp
_atom_site_refinement_flags_occupancy
_atom_site_disorder_assembly
_atom_site_disorder_group
O1 O 0.8905(2) 0.5620(2) 0.88897(12) 0.0304(5) Uani 1 1 d . . . . .
O2 O 0.4929(2) 0.12785(19) 1.03860(12) 0.0267(5) Uani 1 1 d . . . . .
N1 N 0.8073(3) 0.3524(2) 0.97350(14) 0.0205(6) Uani 1 1 d . . . . .
N2 N 0.5618(3) 0.2673(2) 0.94500(13) 0.0213(6) Uani 1 1 d . . . . .
H2 H 0.621745 0.316133 0.932684 0.026 Uiso 1 1 calc R . . . .
N3 N 0.5318(3) 0.4502(2) 0.82990(14) 0.0240(6) Uani 1 1 d . . . . .
C1 C 0.5211(4) 0.5389(3) 0.77279(17) 0.0276(7) Uani 1 1 d . . . . .
H1 H 0.574982 0.598840 0.771551 0.033 Uiso 1 1 calc R . . . .
C2 C 0.4351(4) 0.5506(3) 0.71364(18) 0.0296(8) Uani 1 1 d . . . . .
H2A H 0.430948 0.616953 0.674127 0.036 Uiso 1 1 calc R . . . .
C3 C 0.3580(3) 0.4651(3) 0.71412(17) 0.0280(7) Uani 1 1 d . . . . .
H3 H 0.298391 0.471682 0.675022 0.034 Uiso 1 1 calc R . . . .
C4 C 0.3671(3) 0.3663(3) 0.77310(17) 0.0228(7) Uani 1 1 d . . . . .
C5 C 0.2950(3) 0.2706(3) 0.77632(18) 0.0274(7) Uani 1 1 d . . . . .
H5B H 0.234042 0.272286 0.738667 0.033 Uiso 1 1 calc R . . . .
C6 C 0.3137(4) 0.1766(3) 0.83367(18) 0.0284(7) Uani 1 1 d . . . . .
H6 H 0.266106 0.112322 0.835076 0.034 Uiso 1 1 calc R . . . .
C7 C 0.4019(3) 0.1716(3) 0.89118(17) 0.0244(7) Uani 1 1 d . . . . .
H7 H 0.412829 0.104645 0.930468 0.029 Uiso 1 1 calc R . . . .
C8 C 0.4718(3) 0.2633(3) 0.89053(16) 0.0197(6) Uani 1 1 d . . . . .
C9 C 0.4574(3) 0.3620(3) 0.83008(16) 0.0204(6) Uani 1 1 d . . . . .
C10 C 0.5650(3) 0.2029(3) 1.01495(16) 0.0206(7) Uani 1 1 d . . . . .
C11 C 0.6623(3) 0.2326(3) 1.06521(17) 0.0237(7) Uani 1 1 d . . . . .
H11A H 0.674576 0.167438 1.108805 0.028 Uiso 1 1 calc R . . . .
H11B H 0.608201 0.312057 1.084613 0.028 Uiso 1 1 calc R . . . .
C12 C 0.8178(3) 0.2434(3) 1.03077(17) 0.0222(7) Uani 1 1 d . . . . .
H12 H 0.862260 0.169131 1.003338 0.027 Uiso 1 1 calc R . . . .
C13 C 0.9409(3) 0.3386(3) 0.92015(18) 0.0252(7) Uani 1 1 d . . . . .
H13A H 0.960471 0.260226 0.897831 0.030 Uiso 1 1 calc R . . . .
H13B H 1.027184 0.334519 0.946564 0.030 Uiso 1 1 calc R . . . .
C14 C 0.9216(4) 0.4468(3) 0.85900(18) 0.0277(7) Uani 1 1 d . . . . .
H14A H 1.013295 0.436977 0.823658 0.033 Uiso 1 1 calc R . . . .
H14B H 0.839166 0.447471 0.830735 0.033 Uiso 1 1 calc R . . . .
C15 C 0.7586(3) 0.5765(3) 0.93948(19) 0.0298(8) Uani 1 1 d . . . . .
H15A H 0.674633 0.577528 0.912166 0.036 Uiso 1 1 calc R . . . .
H15B H 0.736224 0.656961 0.959714 0.036 Uiso 1 1 calc R . . . .
C16 C 0.7737(3) 0.4728(3) 1.00336(17) 0.0248(7) Uani 1 1 d . . . . .
H16A H 0.854506 0.473732 1.032331 0.030 Uiso 1 1 calc R . . . .
H16B H 0.680261 0.484722 1.037432 0.030 Uiso 1 1 calc R . . . .
C17 C 0.9200(4) 0.2321(3) 1.09278(18) 0.0289(7) Uani 1 1 d . . . . .
H17 H 0.995772 0.278131 1.070941 0.035 Uiso 1 1 calc R . . . .
C18 C 0.8393(4) 0.2908(3) 1.16342(18) 0.0353(8) Uani 1 1 d . . . . .
H18A H 0.780636 0.375544 1.148944 0.053 Uiso 1 1 calc GR . . . .
H18B H 0.912488 0.293033 1.196025 0.053 Uiso 1 1 calc GR . . . .
H18C H 0.773487 0.241215 1.190349 0.053 Uiso 1 1 calc GR . . . .
C19 C 1.0042(4) 0.0981(3) 1.1144(2) 0.0356(8) Uani 1 1 d . . . . .
H19A H 1.034243 0.089938 1.165323 0.043 Uiso 1 1 calc R . . . .
H19B H 0.936822 0.044171 1.116145 0.043 Uiso 1 1 calc R . . . .
C20 C 1.1408(4) 0.0530(4) 1.0609(2) 0.0451(10) Uani 1 1 d . . . . .
H20A H 1.111420 0.056211 1.010885 0.068 Uiso 1 1 calc GR . . . .
H20B H 1.191591 -0.032718 1.078737 0.068 Uiso 1 1 calc GR . . . .
H20C H 1.207795 0.106229 1.058510 0.068 Uiso 1 1 calc GR . . . .
O3 O 0.1213(3) 1.0104(2) 0.61711(14) 0.0445(7) Uani 1 1 d . . . . .
N4 N 0.3017(3) 0.8518(2) 0.51237(14) 0.0243(6) Uani 1 1 d . . . . .
N5 N 0.5957(18) 0.709(2) 0.5380(10) 0.029(2) Uani 0.54(6) 1 d . U P A 1
H5 H 0.510196 0.752695 0.557822 0.035 Uiso 0.54(6) 1 d R . P A 1
N6 N 0.5416(3) 0.8336(2) 0.65879(14) 0.0267(6) Uani 1 1 d . . . . .
C21 C 0.5086(4) 0.8864(3) 0.72104(18) 0.0316(8) Uani 1 1 d . . . . .
H21 H 0.412902 0.941640 0.729408 0.038 Uiso 1 1 calc R . . . .
C22 C 0.6068(4) 0.8660(3) 0.77591(18) 0.0297(8) Uani 1 1 d . . . . .
H22 H 0.577288 0.906139 0.820035 0.036 Uiso 1 1 calc R . . . .
C23 C 0.7446(4) 0.7877(3) 0.76474(17) 0.0275(7) Uani 1 1 d . . . . .
H23 H 0.812261 0.772071 0.801286 0.033 Uiso 1 1 calc R . . . .
C24 C 0.7863(3) 0.7300(3) 0.69830(17) 0.0234(7) Uani 1 1 d . . . . .
C25 C 0.9270(3) 0.6472(3) 0.68207(18) 0.0283(7) Uani 1 1 d . . . . .
H25 H 0.999212 0.628485 0.716516 0.034 Uiso 1 1 calc R . . . .
C26 C 0.9589(3) 0.5943(3) 0.61708(18) 0.0274(7) Uani 1 1 d . . . . .
H26 H 1.054092 0.539484 0.606536 0.033 Uiso 1 1 calc R . . . .
C27 C 0.8538(3) 0.6192(3) 0.56514(17) 0.0239(7) Uani 1 1 d . . . . .
H27 H 0.879317 0.582513 0.519703 0.029 Uiso 1 1 calc R . . . .
C28 C 0.7153(3) 0.6958(3) 0.57983(17) 0.0232(7) Uani 1 1 d . . . . .
C29 C 0.5893(7) 0.6381(8) 0.4841(4) 0.029(2) Uani 0.571(14) 1 d . . P A 1
C31 C 0.3436(3) 0.7861(3) 0.44451(18) 0.0296(8) Uani 1 1 d . . . . .
H31 H 0.414785 0.830146 0.413891 0.035 Uiso 0.573(7) 1 calc R . P B 1
H31A H 0.351501 0.698252 0.467037 0.035 Uiso 0.427(7) 1 calc R . P B 2
C32 C 0.2647(4) 0.9881(3) 0.49486(18) 0.0311(8) Uani 1 1 d . . . . .
H32A H 0.175014 1.017444 0.467851 0.037 Uiso 1 1 calc R . . . .
H32B H 0.347684 1.012953 0.462179 0.037 Uiso 1 1 calc R . . . .
C33 C 0.2370(4) 1.0460(3) 0.56712(19) 0.0380(9) Uani 1 1 d . . . . .
H33A H 0.329357 1.020596 0.591953 0.046 Uiso 1 1 calc R . . . .
H33B H 0.210317 1.137576 0.555450 0.046 Uiso 1 1 calc R . . . .
C34 C 0.1556(4) 0.8790(3) 0.63295(19) 0.0389(9) Uani 1 1 d . . . . .
H34A H 0.073284 0.855405 0.666881 0.047 Uiso 1 1 calc R . . . .
H34B H 0.246315 0.849134 0.659163 0.047 Uiso 1 1 calc R . . . .
C35 C 0.1798(3) 0.8171(3) 0.56292(19) 0.0346(8) Uani 1 1 d . . . . .
H35A H 0.204444 0.725785 0.575998 0.042 Uiso 1 1 calc R . . . .
H35B H 0.087924 0.843189 0.537642 0.042 Uiso 1 1 calc R . . . .
C36 C 0.2224(3) 0.8066(3) 0.39128(18) 0.0273(7) Uani 1 1 d . . . . .
H36 H 0.146775 0.886639 0.399637 0.033 Uiso 0.5 1 calc R . P C 1
H36A H 0.124749 0.841807 0.420058 0.033 Uiso 0.5 1 calc R . P D 2
C40 C 0.6792(3) 0.7550(3) 0.64715(17) 0.0217(7) Uani 1 1 d . . . . .
C30' C 0.4376(6) 0.6584(5) 0.4583(3) 0.0273(16) Uani 0.573(7) 1 d . . P A 1
H30A H 0.452164 0.620122 0.411339 0.033 Uiso 0.573(7) 1 calc R . P B 1
H30B H 0.380934 0.611710 0.496390 0.033 Uiso 0.573(7) 1 calc R . P B 1
C30 C 0.4929(7) 0.7781(7) 0.4112(4) 0.026(2) Uani 0.427(7) 1 d . . P A 2
H30C H 0.500995 0.864028 0.395287 0.031 Uiso 0.427(7) 1 calc R . P B 2
H30D H 0.506887 0.737669 0.365113 0.031 Uiso 0.427(7) 1 calc R . P B 2
O6 O 0.7287(6) 0.6321(7) 0.4308(4) 0.0570(19) Uani 0.5 1 d . . P A 2
O8 O 0.6947(6) 0.5569(5) 0.4605(3) 0.0352(13) Uani 0.5 1 d . . P A 1
C29A C 0.6228(8) 0.7108(10) 0.4560(5) 0.026(3) Uani 0.429(14) 1 d . . P A 2
N5A N 0.606(2) 0.737(2) 0.5280(11) 0.029(2) Uani 0.46(6) 1 d . U P A 2
H5A H 0.528754 0.796394 0.541470 0.035 Uiso 0.46(6) 1 d R . P A 2
C0AA C 0.1444(8) 0.7001(7) 0.4101(4) 0.0292(16) Uani 0.5 1 d . . P E 1
H0AA H 0.210533 0.624358 0.391842 0.044 Uiso 0.5 1 calc GR . P E 1
H0AB H 0.052685 0.723448 0.385824 0.044 Uiso 0.5 1 calc GR . P E 1
H0AC H 0.120741 0.685072 0.464532 0.044 Uiso 0.5 1 calc GR . P E 1
C3AA C 0.2867(7) 0.8143(7) 0.3075(3) 0.0263(14) Uani 0.5 1 d . . P E 1
H3AA H 0.332419 0.884859 0.296010 0.032 Uiso 0.5 1 calc R . P E 1
H3AB H 0.366454 0.737493 0.299816 0.032 Uiso 0.5 1 calc R . P E 1
C2AA C 0.1740(7) 0.8304(7) 0.2523(3) 0.0349(17) Uani 0.5 1 d . . P E 1
H2AA H 0.215839 0.856697 0.201763 0.052 Uiso 0.5 1 calc GR . P E 1
H2AB H 0.083533 0.893617 0.266814 0.052 Uiso 0.5 1 calc GR . P E 1
H2AC H 0.149949 0.751346 0.252593 0.052 Uiso 0.5 1 calc GR . P E 1
C4AA C 0.2475(8) 0.9065(8) 0.3267(4) 0.044(2) Uani 0.5 1 d . . P E 2
H4AA H 0.270717 0.973770 0.346806 0.066 Uiso 0.5 1 calc GR . P E 2
H4AB H 0.157472 0.939767 0.301175 0.066 Uiso 0.5 1 calc GR . P E 2
H4AC H 0.330447 0.869656 0.290987 0.066 Uiso 0.5 1 calc GR . P E 2
C1AA C 0.2126(10) 0.6907(7) 0.3645(6) 0.051(2) Uani 0.5 1 d . . P E 2
H1AA H 0.189381 0.633041 0.408548 0.061 Uiso 0.5 1 calc R . P E 2
H1AB H 0.310987 0.650155 0.339628 0.061 Uiso 0.5 1 calc R . P E 2
C5AA C 0.0969(10) 0.7109(8) 0.3101(6) 0.062(3) Uani 0.5 1 d . . P E 2
H5AA H 0.120424 0.765853 0.265480 0.093 Uiso 0.5 1 calc GR . P E 2
H5AB H -0.001495 0.749026 0.334534 0.093 Uiso 0.5 1 calc GR . P E 2
H5AC H 0.097481 0.630877 0.295468 0.093 Uiso 0.5 1 calc GR . P E 2

loop_
_atom_site_aniso_label
_atom_site_aniso_U_11
_atom_site_aniso_U_22
_atom_site_aniso_U_33
_atom_site_aniso_U_23
_atom_site_aniso_U_13
_atom_site_aniso_U_12
O1 0.0298(12) 0.0266(13) 0.0352(13) -0.0004(10) 0.0005(10) -0.0117(10)
O2 0.0333(12) 0.0245(12) 0.0268(12) -0.0015(10) -0.0011(10) -0.0167(10)
N1 0.0195(12) 0.0169(13) 0.0242(13) -0.0025(11) 0.0019(10) -0.0056(10)
N2 0.0229(13) 0.0227(14) 0.0201(13) -0.0006(11) -0.0021(10) -0.0102(11)
N3 0.0265(14) 0.0227(14) 0.0221(14) -0.0010(11) -0.0020(11) -0.0068(11)
C1 0.0285(17) 0.0280(18) 0.0250(17) 0.0000(14) -0.0008(13) -0.0082(14)
C2 0.0307(18) 0.0298(19) 0.0244(17) 0.0003(14) -0.0023(14) -0.0038(15)
C3 0.0244(16) 0.037(2) 0.0199(16) -0.0070(14) -0.0044(13) -0.0001(15)
C4 0.0193(15) 0.0271(18) 0.0209(16) -0.0086(13) 0.0017(12) -0.0032(13)
C5 0.0217(16) 0.0354(19) 0.0275(17) -0.0147(15) -0.0039(13) -0.0050(14)
C6 0.0300(17) 0.0287(19) 0.0316(19) -0.0121(15) -0.0009(14) -0.0127(15)
C7 0.0259(16) 0.0228(17) 0.0258(17) -0.0066(14) -0.0001(13) -0.0077(14)
C8 0.0184(14) 0.0182(16) 0.0226(16) -0.0079(13) 0.0008(12) -0.0035(12)
C9 0.0209(15) 0.0192(16) 0.0207(16) -0.0064(13) 0.0005(12) -0.0039(13)
C10 0.0165(14) 0.0213(16) 0.0229(16) -0.0054(13) 0.0001(12) -0.0027(13)
C11 0.0230(16) 0.0276(18) 0.0213(16) -0.0011(13) -0.0023(12) -0.0093(13)
C12 0.0228(16) 0.0203(16) 0.0231(16) -0.0015(13) -0.0018(12) -0.0059(13)
C13 0.0206(15) 0.0211(17) 0.0325(18) -0.0058(14) 0.0017(13) -0.0042(13)
C14 0.0257(17) 0.0279(18) 0.0300(18) -0.0026(14) 0.0025(13) -0.0110(14)
C15 0.0255(17) 0.0235(18) 0.040(2) -0.0051(15) -0.0010(15) -0.0069(14)
C16 0.0259(16) 0.0221(17) 0.0286(17) -0.0080(14) -0.0023(13) -0.0076(14)
C17 0.0272(17) 0.0297(19) 0.0305(18) -0.0006(15) -0.0034(14) -0.0099(14)
C18 0.0354(19) 0.044(2) 0.0286(19) -0.0034(16) -0.0066(15) -0.0124(17)
C19 0.0343(19) 0.032(2) 0.039(2) -0.0009(16) -0.0122(16) -0.0051(16)
C20 0.036(2) 0.035(2) 0.064(3) -0.0110(19) -0.0093(19) -0.0024(17)
O3 0.0351(14) 0.0442(16) 0.0368(14) -0.0070(12) 0.0052(11) 0.0148(12)
N4 0.0197(13) 0.0235(14) 0.0256(14) -0.0008(11) -0.0001(11) -0.0011(11)
N5 0.0201(19) 0.037(5) 0.025(3) -0.011(3) -0.0041(19) 0.007(3)
N6 0.0262(14) 0.0270(15) 0.0221(14) -0.0065(12) 0.0011(11) 0.0009(12)
C21 0.0275(17) 0.0319(19) 0.0308(19) -0.0084(15) 0.0038(14) -0.0014(15)
C22 0.0355(18) 0.032(2) 0.0212(17) -0.0060(14) 0.0010(14) -0.0093(15)
C23 0.0345(18) 0.0288(18) 0.0234(17) -0.0036(14) -0.0056(14) -0.0138(15)
C24 0.0260(16) 0.0196(16) 0.0247(17) 0.0008(13) -0.0027(13) -0.0079(13)
C25 0.0258(17) 0.0303(19) 0.0308(18) -0.0040(15) -0.0099(14) -0.0069(14)
C26 0.0168(15) 0.0258(18) 0.0380(19) -0.0083(15) -0.0042(13) 0.0002(13)
C27 0.0221(16) 0.0259(17) 0.0230(16) -0.0068(13) -0.0001(13) -0.0042(13)
C28 0.0195(15) 0.0271(17) 0.0231(16) -0.0053(13) -0.0022(12) -0.0052(13)
C29 0.0201(19) 0.037(5) 0.025(3) -0.011(3) -0.0041(19) 0.007(3)
C31 0.0229(16) 0.0339(19) 0.0287(18) -0.0067(15) -0.0062(13) 0.0011(14)
C32 0.0336(18) 0.0232(18) 0.0275(18) 0.0017(14) -0.0017(14) 0.0036(15)
C33 0.042(2) 0.0259(19) 0.035(2) -0.0040(16) 0.0009(16) 0.0056(16)
C34 0.0238(17) 0.049(2) 0.032(2) 0.0018(17) 0.0065(14) 0.0029(16)
C35 0.0185(16) 0.040(2) 0.038(2) 0.0028(16) 0.0038(14) -0.0045(15)
C36 0.0197(15) 0.0302(19) 0.0281(18) -0.0003(14) -0.0038(13) -0.0017(14)
C40 0.0203(15) 0.0212(16) 0.0226(16) -0.0003(13) 0.0019(12) -0.0071(13)
C30' 0.021(3) 0.031(3) 0.028(3) -0.009(3) -0.006(2) 0.000(2)
C30 0.018(4) 0.035(5) 0.023(4) -0.008(3) 0.001(3) -0.002(3)
O6 0.022(3) 0.091(5) 0.052(4) -0.052(4) -0.011(3) 0.021(3)
O8 0.025(3) 0.046(4) 0.031(3) -0.019(3) -0.009(2) 0.007(3)
C29A 0.020(4) 0.032(6) 0.028(5) -0.005(4) -0.002(3) -0.007(4)
N5A 0.0201(19) 0.037(5) 0.025(3) -0.011(3) -0.0041(19) 0.007(3)
C0AA 0.024(4) 0.044(5) 0.019(3) -0.001(3) -0.001(3) -0.009(3)
C3AA 0.025(3) 0.026(4) 0.022(3) -0.008(3) 0.002(3) 0.004(3)
C2AA 0.032(4) 0.047(5) 0.016(3) -0.001(3) -0.008(3) 0.006(3)
C4AA 0.036(4) 0.067(6) 0.035(4) 0.006(4) -0.016(3) -0.022(4)
C1AA 0.045(5) 0.031(4) 0.083(7) -0.003(5) -0.031(5) -0.009(4)
C5AA 0.058(6) 0.053(6) 0.080(7) -0.019(5) -0.024(5) -0.009(5)

loop_
_atom_type_symbol
_atom_type_description
_atom_type_scat_dispersion_real
_atom_type_scat_dispersion_imag
_atom_type_scat_source
C C 0.0181 0.0091 'International Tables Vol C Tables 4.2.6.8 and 6.1.1.4'
H H 0.0000 0.0000 'International Tables Vol C Tables 4.2.6.8 and 6.1.1.4'
N N 0.0311 0.0180 'International Tables Vol C Tables 4.2.6.8 and 6.1.1.4'
O O 0.0492 0.0322 'International Tables Vol C Tables 4.2.6.8 and 6.1.1.4'

loop_
_geom_angle_atom_site_label_1
_geom_angle_atom_site_label_2
_geom_angle_atom_site_label_3
_geom_angle
C15 O1 C14 109.4(2)
C12 N1 C16 115.0(2)
C13 N1 C12 111.6(2)
C13 N1 C16 109.4(2)
C8 N2 H2 116.9
C10 N2 H2 116.9
C10 N2 C8 126.3(3)
C1 N3 C9 117.4(3)
N3 C1 H1 117.8
N3 C1 C2 124.4(3)
C2 C1 H1 117.8
C1 C2 H2A 120.7
C3 C2 C1 118.7(3)
C3 C2 H2A 120.7
C2 C3 H3 120.1
C2 C3 C4 119.7(3)
C4 C3 H3 120.1
C3 C4 C5 123.3(3)
C3 C4 C9 117.5(3)
C5 C4 C9 119.2(3)
C4 C5 H5B 120.2
C6 C5 C4 119.6(3)
C6 C5 H5B 120.2
C5 C6 H6 119.0
C5 C6 C7 121.9(3)
C7 C6 H6 119.0
C6 C7 H7 119.9
C8 C7 C6 120.2(3)
C8 C7 H7 119.9
N2 C8 C9 115.9(3)
C7 C8 N2 124.8(3)
C7 C8 C9 119.3(3)
N3 C9 C4 122.3(3)
N3 C9 C8 117.9(3)
C4 C9 C8 119.8(3)
O2 C10 N2 124.2(3)
O2 C10 C11 120.1(3)
N2 C10 C11 115.7(3)
C10 C11 H11A 107.9
C10 C11 H11B 107.9
C10 C11 C12 117.6(3)
H11A C11 H11B 107.2
C12 C11 H11A 107.9
C12 C11 H11B 107.9
N1 C12 C11 110.8(2)
N1 C12 H12 106.0
N1 C12 C17 116.2(3)
C11 C12 H12 106.0
C11 C12 C17 111.1(2)
C17 C12 H12 106.0
N1 C13 H13A 109.6
N1 C13 H13B 109.6
N1 C13 C14 110.1(2)
H13A C13 H13B 108.1
C14 C13 H13A 109.6
C14 C13 H13B 109.6
O1 C14 C13 111.4(3)
O1 C14 H14A 109.3
O1 C14 H14B 109.3
C13 C14 H14A 109.3
C13 C14 H14B 109.3
H14A C14 H14B 108.0
O1 C15 H15A 109.4
O1 C15 H15B 109.4
O1 C15 C16 111.4(3)
H15A C15 H15B 108.0
C16 C15 H15A 109.4
C16 C15 H15B 109.4
N1 C16 C15 109.6(3)
N1 C16 H16A 109.7
N1 C16 H16B 109.7
C15 C16 H16A 109.7
C15 C16 H16B 109.7
H16A C16 H16B 108.2
C12 C17 H17 106.9
C18 C17 C12 114.1(3)
C18 C17 H17 106.9
C19 C17 C12 111.8(3)
C19 C17 H17 106.9
C19 C17 C18 109.8(3)
C17 C18 H18A 109.5
C17 C18 H18B 109.5
C17 C18 H18C 109.5
H18A C18 H18B 109.5
H18A C18 H18C 109.5
H18B C18 H18C 109.5
C17 C19 H19A 108.9
C17 C19 H19B 108.9
H19A C19 H19B 107.7
C20 C19 C17 113.4(3)
C20 C19 H19A 108.9
C20 C19 H19B 108.9
C19 C20 H20A 109.5
C19 C20 H20B 109.5
C19 C20 H20C 109.5
H20A C20 H20B 109.5
H20A C20 H20C 109.5
H20B C20 H20C 109.5
C34 O3 C33 110.0(2)
C32 N4 C31 113.1(2)
C35 N4 C31 113.6(3)
C35 N4 C32 109.1(2)
C28 N5 H5 113.7
C29 N5 H5 116.5
C29 N5 C28 127.6(11)
C21 N6 C40 117.7(3)
N6 C21 H21 118.1
N6 C21 C22 123.9(3)
C22 C21 H21 118.1
C21 C22 H22 120.5
C23 C22 C21 118.9(3)
C23 C22 H22 120.5
C22 C23 H23 120.3
C22 C23 C24 119.4(3)
C24 C23 H23 120.3
C23 C24 C25 123.3(3)
C40 C24 C23 117.4(3)
C40 C24 C25 119.3(3)
C24 C25 H25 120.0
C26 C25 C24 120.0(3)
C26 C25 H25 120.0
C25 C26 H26 119.3
C25 C26 C27 121.4(3)
C27 C26 H26 119.3
C26 C27 H27 119.9
C28 C27 C26 120.3(3)
C28 C27 H27 119.9
N5 C28 C40 115.8(6)
C27 C28 N5 123.9(6)
C27 C28 C40 119.7(3)
C27 C28 N5A 124.6(7)
N5A C28 C40 115.2(7)
N5 C29 C30' 115.8(7)
O8 C29 N5 124.0(8)
O8 C29 C30' 120.1(6)
N4 C31 H31 102.2
N4 C31 H31A 101.3
N4 C31 C36 117.0(3)
C36 C31 H31 102.2
C36 C31 H31A 101.3
C30' C31 N4 113.5(3)
C30' C31 H31 102.2
C30' C31 C36 116.4(3)
C30 C31 N4 114.0(4)
C30 C31 H31A 101.3
C30 C31 C36 117.7(4)
N4 C32 H32A 109.9
N4 C32 H32B 109.9
N4 C32 C33 109.1(3)
H32A C32 H32B 108.3
C33 C32 H32A 109.9
C33 C32 H32B 109.9
O3 C33 C32 112.2(3)
O3 C33 H33A 109.2
O3 C33 H33B 109.2
C32 C33 H33A 109.2
C32 C33 H33B 109.2
H33A C33 H33B 107.9
O3 C34 H34A 109.2
O3 C34 H34B 109.2
O3 C34 C35 112.0(3)
H34A C34 H34B 107.9
C35 C34 H34A 109.2
C35 C34 H34B 109.2
N4 C35 C34 109.4(3)
N4 C35 H35A 109.8
N4 C35 H35B 109.8
C34 C35 H35A 109.8
C34 C35 H35B 109.8
H35A C35 H35B 108.2
C31 C36 H36 108.4
C31 C36 H36A 107.1
C31 C36 C0AA 109.7(3)
C31 C36 C3AA 112.2(3)
C0AA C36 H36 108.4
C0AA C36 C3AA 109.7(4)
C3AA C36 H36 108.4
C4AA C36 C31 107.8(4)
C4AA C36 H36A 107.1
C1AA C36 C31 114.4(4)
C1AA C36 H36A 107.1
C1AA C36 C4AA 112.8(6)
N6 C40 C24 122.7(3)
N6 C40 C28 118.0(3)
C24 C40 C28 119.3(3)
C29 C30' H30A 107.6
C29 C30' H30B 107.6
C31 C30' C29 119.0(5)
C31 C30' H30A 107.6
C31 C30' H30B 107.6
H30A C30' H30B 107.0
C31 C30 H30C 107.3
C31 C30 H30D 107.3
C31 C30 C29A 120.0(6)
H30C C30 H30D 106.9
C29A C30 H30C 107.3
C29A C30 H30D 107.3
O6 C29A C30 122.1(7)
O6 C29A N5A 122.5(10)
N5A C29A C30 115.2(9)
C28 N5A H5A 114.9
C29A N5A C28 126.8(12)
C29A N5A H5A 117.1
C36 C0AA H0AA 109.5
C36 C0AA H0AB 109.5
C36 C0AA H0AC 109.5
H0AA C0AA H0AB 109.5
H0AA C0AA H0AC 109.5
H0AB C0AA H0AC 109.5
C36 C3AA H3AA 108.6
C36 C3AA H3AB 108.6
H3AA C3AA H3AB 107.5
C2AA C3AA C36 114.8(5)
C2AA C3AA H3AA 108.6
C2AA C3AA H3AB 108.6
C3AA C2AA H2AA 109.5
C3AA C2AA H2AB 109.5
C3AA C2AA H2AC 109.5
H2AA C2AA H2AB 109.5
H2AA C2AA H2AC 109.5
H2AB C2AA H2AC 109.5
C36 C4AA H4AA 109.5
C36 C4AA H4AB 109.5
C36 C4AA H4AC 109.5
H4AA C4AA H4AB 109.5
H4AA C4AA H4AC 109.5
H4AB C4AA H4AC 109.5
C36 C1AA H1AA 108.6
C36 C1AA H1AB 108.6
C36 C1AA C5AA 114.6(6)
H1AA C1AA H1AB 107.6
C5AA C1AA H1AA 108.6
C5AA C1AA H1AB 108.6
C1AA C5AA H5AA 109.5
C1AA C5AA H5AB 109.5
C1AA C5AA H5AC 109.5
H5AA C5AA H5AB 109.5
H5AA C5AA H5AC 109.5
H5AB C5AA H5AC 109.5

loop_
_geom_bond_atom_site_label_1
_geom_bond_atom_site_label_2
_geom_bond_distance
O1 C14 1.426(4)
O1 C15 1.421(4)
O2 C10 1.220(4)
N1 C12 1.474(4)
N1 C13 1.461(4)
N1 C16 1.477(4)
N2 H2 0.8800
N2 C8 1.407(4)
N2 C10 1.362(4)
N3 C1 1.319(4)
N3 C9 1.370(4)
C1 H1 0.9500
C1 C2 1.406(5)
C2 H2A 0.9500
C2 C3 1.360(5)
C3 H3 0.9500
C3 C4 1.415(4)
C4 C5 1.419(4)
C4 C9 1.420(4)
C5 H5B 0.9500
C5 C6 1.360(5)
C6 H6 0.9500
C6 C7 1.412(4)
C7 H7 0.9500
C7 C8 1.372(4)
C8 C9 1.430(4)
C10 C11 1.516(4)
C11 H11A 0.9900
C11 H11B 0.9900
C11 C12 1.539(4)
C12 H12 1.0000
C12 C17 1.555(4)
C13 H13A 0.9900
C13 H13B 0.9900
C13 C14 1.508(4)
C14 H14A 0.9900
C14 H14B 0.9900
C15 H15A 0.9900
C15 H15B 0.9900
C15 C16 1.507(4)
C16 H16A 0.9900
C16 H16B 0.9900
C17 H17 1.0000
C17 C18 1.537(5)
C17 C19 1.520(4)
C18 H18A 0.9800
C18 H18B 0.9800
C18 H18C 0.9800
C19 H19A 0.9900
C19 H19B 0.9900
C19 C20 1.512(5)
C20 H20A 0.9800
C20 H20B 0.9800
C20 H20C 0.9800
O3 C33 1.422(4)
O3 C34 1.420(4)
N4 C31 1.484(4)
N4 C32 1.474(4)
N4 C35 1.467(4)
N5 H5 0.8801
N5 C28 1.413(15)
N5 C29 1.373(15)
N6 C21 1.317(4)
N6 C40 1.361(4)
C21 H21 0.9500
C21 C22 1.408(5)
C22 H22 0.9500
C22 C23 1.360(4)
C23 H23 0.9500
C23 C24 1.414(4)
C24 C25 1.415(4)
C24 C40 1.413(4)
C25 H25 0.9500
C25 C26 1.362(4)
C26 H26 0.9500
C26 C27 1.410(4)
C27 H27 0.9500
C27 C28 1.366(4)
C28 C40 1.436(4)
C28 N5A 1.427(18)
C29 C30' 1.516(8)
C29 O8 1.226(7)
C31 H31 1.0000
C31 H31A 1.0000
C31 C36 1.549(4)
C31 C30' 1.472(6)
C31 C30 1.434(7)
C32 H32A 0.9900
C32 H32B 0.9900
C32 C33 1.513(5)
C33 H33A 0.9900
C33 H33B 0.9900
C34 H34A 0.9900
C34 H34B 0.9900
C34 C35 1.503(5)
C35 H35A 0.9900
C35 H35B 0.9900
C36 H36 1.0000
C36 H36A 1.0000
C36 C0AA 1.549(8)
C36 C3AA 1.552(7)
C36 C4AA 1.537(8)
C36 C1AA 1.496(9)
C30' H30A 0.9900
C30' H30B 0.9900
C30 H30C 0.9900
C30 H30D 0.9900
C30 C29A 1.523(10)
O6 C29A 1.223(9)
C29A N5A 1.360(17)
N5A H5A 0.8801
C0AA H0AA 0.9800
C0AA H0AB 0.9800
C0AA H0AC 0.9800
C3AA H3AA 0.9900
C3AA H3AB 0.9900
C3AA C2AA 1.522(9)
C2AA H2AA 0.9800
C2AA H2AB 0.9800
C2AA H2AC 0.9800
C4AA H4AA 0.9800
C4AA H4AB 0.9800
C4AA H4AC 0.9800
C1AA H1AA 0.9900
C1AA H1AB 0.9900
C1AA C5AA 1.523(11)
C5AA H5AA 0.9800
C5AA H5AB 0.9800
C5AA H5AC 0.9800
